data_4074422
loop_
_publ_author_name
'Gostevskii, Boris'
'Zamstein, Noa'
'Korlyukov, Alexander A.'
'Baukov, Yuri I.'
'Botoshansky, Mark'
'Kaftory, Menahem'
'Kocher, Nikolaus'
'Stalke, Dietmar'
'Kalikhman, Inna'
'Kost, Daniel'

_publ_contact_author 'Prof. D. Kost & Prof. Dr. D. Stalke'
_publ_section_title
;
 Donor-Stabilized Silyl Cations. 11. Bis-Zwitterionic Penta- and
 Hexacoordinate Silicon Dichelate Complexes Derived from
 (ClCH2)2SiCl2through Double Internal Displacement of Chloride1
;
_journal_issue 22
_journal_name_full Organometallics
_journal_page_first 5416
_journal_paper_doi 10.1021/om060629w
_journal_volume 25
_journal_year 2006
_chemical_formula_sum 'C24 H38 Cl2 F12 N10 O5 Si2'
_chemical_formula_weight 901.72
_chemical_name_common 11a
_chemical_name_systematic
; 
 Di(Bis-(N,N-dimethyl-N-trifluoroacetimidato-ammoniomethyl-C-O)disiloxane-dication dichloride 
;
_space_group_IT_number 14
_symmetry_cell_setting monoclinic
_symmetry_space_group_name_Hall '-P 2ybc'
_symmetry_space_group_name_H-M 'P 1 21/c 1'
_atom_sites_solution_hydrogens geom
_atom_sites_solution_primary direct
_atom_sites_solution_secondary difmap
_audit_creation_method SHELXL-97
_cell_angle_alpha 90.00
_cell_angle_beta 95.2290(10)
_cell_angle_gamma 90.00
_cell_formula_units_Z 4
_cell_length_a 10.4375(6)
_cell_length_b 18.3791(10)
_cell_length_c 20.7842(11)
_cell_measurement_reflns_used 7882
_cell_measurement_temperature 100(2)
_cell_measurement_theta_max 25.499
_cell_measurement_theta_min 2.251
_cell_volume 3970.5(4)
_computing_cell_refinement 'SAINT-NT V5/6.0'
_computing_data_collection 'SMART-NT V5.624'
_computing_data_reduction 'SAINT-NT V5/6.0'
_computing_molecular_graphics 'XP in SHELXL-97'
_computing_publication_material 'XP in SHELXL-97'
_computing_structure_refinement 'SHELXL-97 (Sheldrick, 1997)'
_computing_structure_solution 'SHELXS-97 (Sheldrick, 1990)'
_diffrn_ambient_temperature 293(2)
_diffrn_measured_fraction_theta_full 0.998
_diffrn_measured_fraction_theta_max 0.998
_diffrn_measurement_device_type 'Bruker Smart Apex on D8-Goniometer'
_diffrn_measurement_method omega-scan
_diffrn_radiation_monochromator graphite
_diffrn_radiation_source 'normal-focus sealed tube'
_diffrn_radiation_type MoK\a
_diffrn_radiation_wavelength 0.71073
_diffrn_reflns_av_R_equivalents 0.0207
_diffrn_reflns_av_sigmaI/netI 0.0124
_diffrn_reflns_limit_h_max 12
_diffrn_reflns_limit_h_min -12
_diffrn_reflns_limit_k_max 22
_diffrn_reflns_limit_k_min 0
_diffrn_reflns_limit_l_max 25
_diffrn_reflns_limit_l_min 0
_diffrn_reflns_number 39662
_diffrn_reflns_theta_full 25.50
_diffrn_reflns_theta_max 25.50
_diffrn_reflns_theta_min 1.48
_exptl_absorpt_coefficient_mu 0.328
_exptl_absorpt_correction_T_max 1.0000
_exptl_absorpt_correction_T_min 0.873248
_exptl_absorpt_correction_type empirical
_exptl_absorpt_process_details 'SADABS2.0 (Sheldrick 2000)'
_exptl_crystal_colour colorless
_exptl_crystal_density_diffrn 1.508
_exptl_crystal_density_method 'not measured'
_exptl_crystal_description block
_exptl_crystal_F_000 1848
_exptl_crystal_size_max 0.60
_exptl_crystal_size_mid 0.50
_exptl_crystal_size_min 0.45
_refine_diff_density_max 0.708
_refine_diff_density_min -0.521
_refine_diff_density_rms 0.051
_refine_ls_extinction_method none
_refine_ls_goodness_of_fit_ref 1.056
_refine_ls_hydrogen_treatment mixed
_refine_ls_matrix_type full
_refine_ls_number_parameters 506
_refine_ls_number_reflns 7388
_refine_ls_number_restraints 0
_refine_ls_restrained_S_all 1.056
_refine_ls_R_factor_all 0.0344
_refine_ls_R_factor_gt 0.0317
_refine_ls_shift/su_max 0.002
_refine_ls_shift/su_mean 0.000
_refine_ls_structure_factor_coef Fsqd
_refine_ls_weighting_details 'calc w=1/[\s^2^(Fo^2^)+(0.0461P)^2^+2.3877P] where P=(Fo^2^+2Fc^2^)/3'
_refine_ls_weighting_scheme calc
_refine_ls_wR_factor_gt 0.0841
_refine_ls_wR_factor_ref 0.0861
_reflns_number_gt 6809
_reflns_number_total 7388
_reflns_threshold_expression >4sigma(I)
_cod_data_source_file om060629wsi20060713_094327.cif
_cod_data_source_block 11a
_cod_original_sg_symbol_H-M P2(1)/c
_cod_original_formula_sum 'C12 H19 Cl F6 N5 O2.50 Si'
_cod_database_code 4074422

loop_
_symmetry_equiv_pos_as_xyz
'x, y, z'
'-x, y+1/2, -z+1/2'
'-x, -y, -z'
'x, -y-1/2, z-1/2'

loop_
_atom_site_label
_atom_site_type_symbol
_atom_site_fract_x
_atom_site_fract_y
_atom_site_fract_z
_atom_site_U_iso_or_equiv
_atom_site_adp_type
_atom_site_occupancy
_atom_site_symmetry_multiplicity
_atom_site_calc_flag
_atom_site_refinement_flags
Si1 Si 0.44773(4) 0.26575(2) 0.100281(19) 0.01358(10) Uani 1 1 d .
Si2 Si 0.46852(4) 0.22503(2) 0.250638(19) 0.01443(10) Uani 1 1 d .
Cl1 Cl 0.39733(4) 0.34542(2) 0.919389(19) 0.02498(10) Uani 1 1 d .
Cl2 Cl 0.67662(4) 0.97909(2) 0.194366(19) 0.02568(10) Uani 1 1 d .
N1 N 0.26505(12) 0.14725(7) 0.01084(7) 0.0201(3) Uani 1 1 d .
N2 N 0.40305(12) 0.13300(7) 0.02370(6) 0.0173(3) Uani 1 1 d .
N3 N 0.58882(12) 0.42018(7) 0.06613(6) 0.0176(3) Uani 1 1 d .
N4 N 0.46784(12) 0.42381(7) 0.09688(6) 0.0160(3) Uani 1 1 d .
N5 N 0.16086(13) 0.19812(7) 0.27724(7) 0.0212(3) Uani 1 1 d .
N6 N 0.21383(13) 0.27146(7) 0.28674(6) 0.0189(3) Uani 1 1 d .
N7 N 0.77127(13) 0.23378(7) 0.31913(6) 0.0202(3) Uani 1 1 d .
N8 N 0.72598(12) 0.16770(7) 0.28491(6) 0.0174(3) Uani 1 1 d .
N50 N 1.07853(16) 0.46897(9) 0.10448(9) 0.0389(4) Uani 1 1 d .
N51 N 0.75009(18) 0.07541(12) 0.02831(12) 0.0600(6) Uani 1 1 d .
O1 O 0.27857(10) 0.23414(6) 0.09429(5) 0.0176(2) Uani 1 1 d .
O2 O 0.61195(10) 0.29824(6) 0.09868(5) 0.0183(2) Uani 1 1 d .
O3 O 0.35023(10) 0.15297(6) 0.23705(5) 0.0193(2) Uani 1 1 d .
O4 O 0.58897(10) 0.29689(6) 0.27352(5) 0.0194(2) Uani 1 1 d .
F1 F 0.02237(10) 0.20311(6) 0.09058(5) 0.0352(3) Uani 1 1 d .
F2 F 0.01873(10) 0.16851(7) -0.00800(6) 0.0459(3) Uani 1 1 d .
F3 F 0.06134(10) 0.27965(6) 0.01690(6) 0.0395(3) Uani 1 1 d .
F4 F 0.77213(10) 0.29396(6) 0.00371(6) 0.0373(3) Uani 1 1 d .
F5 F 0.80073(10) 0.40967(6) 0.00796(5) 0.0319(2) Uani 1 1 d .
F6 F 0.86619(9) 0.34285(6) 0.08936(6) 0.0335(2) Uani 1 1 d .
F7 F 0.23363(11) 0.02714(5) 0.28102(6) 0.0382(3) Uani 1 1 d .
F8 F 0.05029(10) 0.07330(6) 0.25001(7) 0.0429(3) Uani 1 1 d .
F9 F 0.18773(10) 0.05516(6) 0.18137(5) 0.0334(2) Uani 1 1 d .
C20 C 0.75103(16) 0.35977(9) 0.33786(9) 0.0277(4) Uani 1 1 d .
F10 F 0.84124(13) 0.35060(7) 0.38473(7) 0.0549(4) Uani 1 1 d .
F11 F 0.66160(12) 0.40201(7) 0.35623(8) 0.0636(5) Uani 1 1 d .
F12 F 0.80823(17) 0.39636(7) 0.29260(8) 0.0685(5) Uani 1 1 d .
O99 O 0.47304(10) 0.24082(6) 0.17457(5) 0.0197(2) Uani 1 1 d .
C1 C 0.48470(14) 0.20089(8) 0.03407(7) 0.0164(3) Uani 1 1 d .
H1A H 0.4784 0.2278 -0.0062 0.020 Uiso 1 1 calc R
H1B H 0.5736 0.1857 0.0426 0.020 Uiso 1 1 calc R
C2 C 0.42322(16) 0.08272(8) 0.08105(8) 0.0212(3) Uani 1 1 d .
H2A H 0.3994 0.1072 0.1190 0.032 Uiso 1 1 calc R
H2B H 0.5121 0.0688 0.0873 0.032 Uiso 1 1 calc R
H2C H 0.3709 0.0401 0.0734 0.032 Uiso 1 1 calc R
C3 C 0.43930(16) 0.09471(9) -0.03590(8) 0.0229(3) Uani 1 1 d .
H3A H 0.3896 0.0509 -0.0423 0.034 Uiso 1 1 calc R
H3B H 0.5292 0.0827 -0.0308 0.034 Uiso 1 1 calc R
H3C H 0.4223 0.1260 -0.0727 0.034 Uiso 1 1 calc R
C4 C 0.22263(14) 0.19554(8) 0.04796(7) 0.0178(3) Uani 1 1 d .
C5 C 0.07890(16) 0.21115(9) 0.03615(9) 0.0252(4) Uani 1 1 d .
C6 C 0.38011(14) 0.35914(8) 0.08234(7) 0.0150(3) Uani 1 1 d .
H6A H 0.3498 0.3609 0.0368 0.018 Uiso 1 1 calc R
H6B H 0.3055 0.3652 0.1065 0.018 Uiso 1 1 calc R
C7 C 0.49947(16) 0.43458(9) 0.16821(8) 0.0220(3) Uani 1 1 d .
H7A H 0.5433 0.3923 0.1863 0.033 Uiso 1 1 calc R
H7B H 0.4215 0.4418 0.1885 0.033 Uiso 1 1 calc R
H7C H 0.5539 0.4764 0.1754 0.033 Uiso 1 1 calc R
C8 C 0.40150(15) 0.49033(8) 0.06849(8) 0.0214(3) Uani 1 1 d .
H8A H 0.4556 0.5320 0.0773 0.032 Uiso 1 1 calc R
H8B H 0.3218 0.4972 0.0873 0.032 Uiso 1 1 calc R
H8C H 0.3847 0.4843 0.0226 0.032 Uiso 1 1 calc R
C9 C 0.64363(14) 0.35820(8) 0.07120(7) 0.0169(3) Uani 1 1 d .
C10 C 0.77204(15) 0.35170(9) 0.04215(9) 0.0236(3) Uani 1 1 d .
C11 C 0.35896(14) 0.27928(8) 0.29940(7) 0.0174(3) Uani 1 1 d .
H11A H 0.3816 0.2676 0.3445 0.021 Uiso 1 1 calc R
H11B H 0.3794 0.3303 0.2939 0.021 Uiso 1 1 calc R
C12 C 0.16564(16) 0.31482(9) 0.22814(8) 0.0240(3) Uani 1 1 d .
H12A H 0.2023 0.2959 0.1909 0.036 Uiso 1 1 calc R
H12B H 0.1902 0.3648 0.2343 0.036 Uiso 1 1 calc R
H12C H 0.0736 0.3114 0.2218 0.036 Uiso 1 1 calc R
C13 C 0.15364(17) 0.30024(10) 0.34458(8) 0.0265(4) Uani 1 1 d .
H13A H 0.0617 0.2967 0.3372 0.040 Uiso 1 1 calc R
H13B H 0.1778 0.3502 0.3515 0.040 Uiso 1 1 calc R
H13C H 0.1830 0.2722 0.3820 0.040 Uiso 1 1 calc R
C14 C 0.23432(15) 0.15115(8) 0.25390(7) 0.0184(3) Uani 1 1 d .
C15 C 0.17469(15) 0.07600(9) 0.24189(8) 0.0233(3) Uani 1 1 d .
C16 C 0.58331(14) 0.15289(8) 0.28539(7) 0.0166(3) Uani 1 1 d .
H16A H 0.5656 0.1444 0.3298 0.020 Uiso 1 1 calc R
H16B H 0.5641 0.1081 0.2618 0.020 Uiso 1 1 calc R
C17 C 0.76532(16) 0.17135(9) 0.21717(8) 0.0210(3) Uani 1 1 d .
H17A H 0.7210 0.2108 0.1945 0.031 Uiso 1 1 calc R
H17B H 0.7436 0.1264 0.1952 0.031 Uiso 1 1 calc R
H17C H 0.8565 0.1792 0.2185 0.031 Uiso 1 1 calc R
C18 C 0.79935(15) 0.10748(9) 0.32020(8) 0.0226(3) Uani 1 1 d .
H18A H 0.8900 0.1165 0.3203 0.034 Uiso 1 1 calc R
H18B H 0.7784 0.0620 0.2990 0.034 Uiso 1 1 calc R
H18C H 0.7766 0.1054 0.3639 0.034 Uiso 1 1 calc R
C19 C 0.69748(15) 0.28895(8) 0.30797(7) 0.0181(3) Uani 1 1 d .
C50 C 0.8948(2) 0.56074(12) 0.07222(10) 0.0417(5) Uani 1 1 d .
H50A H 0.9128 0.6059 0.0945 0.063 Uiso 1 1 calc R
H50B H 0.8145 0.5416 0.0838 0.063 Uiso 1 1 calc R
H50C H 0.8895 0.5689 0.0264 0.063 Uiso 1 1 calc R
C51 C 0.99754(18) 0.50889(10) 0.09038(9) 0.0316(4) Uani 1 1 d .
C52 C 0.93003(19) -0.00136(11) 0.08859(10) 0.0364(4) Uani 1 1 d .
H52A H 0.9118 -0.0077 0.1327 0.055 Uiso 1 1 calc R
H52B H 1.0114 0.0228 0.0874 0.055 Uiso 1 1 calc R
H52C H 0.9334 -0.0481 0.0681 0.055 Uiso 1 1 calc R
C53 C 0.82981(18) 0.04220(11) 0.05472(10) 0.0339(4) Uani 1 1 d .

loop_
_atom_site_aniso_label
_atom_site_aniso_U_11
_atom_site_aniso_U_22
_atom_site_aniso_U_33
_atom_site_aniso_U_23
_atom_site_aniso_U_13
_atom_site_aniso_U_12
Si1 0.0137(2) 0.01299(19) 0.0141(2) -0.00033(15) 0.00118(15) 0.00019(14)
Si2 0.0141(2) 0.0142(2) 0.0148(2) 0.00049(15) 0.00075(15) 0.00062(15)
Cl1 0.0327(2) 0.0250(2) 0.0178(2) -0.00272(15) 0.00574(16) -0.00282(16)
Cl2 0.0339(2) 0.02049(19) 0.0234(2) -0.00160(15) 0.00663(16) -0.00316(16)
N1 0.0148(6) 0.0217(7) 0.0235(7) -0.0037(5) -0.0002(5) 0.0007(5)
N2 0.0162(6) 0.0160(6) 0.0195(7) -0.0034(5) 0.0007(5) 0.0021(5)
N3 0.0153(6) 0.0180(6) 0.0198(7) -0.0008(5) 0.0039(5) -0.0008(5)
N4 0.0169(6) 0.0142(6) 0.0176(6) 0.0004(5) 0.0048(5) 0.0008(5)
N5 0.0181(7) 0.0216(7) 0.0241(7) -0.0023(5) 0.0031(5) -0.0012(5)
N6 0.0186(7) 0.0195(6) 0.0188(7) -0.0020(5) 0.0033(5) 0.0030(5)
N7 0.0192(7) 0.0190(7) 0.0221(7) -0.0023(5) -0.0005(5) -0.0003(5)
N8 0.0173(6) 0.0159(6) 0.0188(7) 0.0011(5) 0.0010(5) 0.0019(5)
N50 0.0258(8) 0.0359(9) 0.0549(11) -0.0152(8) 0.0026(7) -0.0055(7)
N51 0.0290(10) 0.0704(14) 0.0796(15) 0.0377(12) -0.0001(10) -0.0015(9)
O1 0.0158(5) 0.0177(5) 0.0194(5) -0.0038(4) 0.0031(4) -0.0014(4)
O2 0.0140(5) 0.0155(5) 0.0252(6) 0.0020(4) 0.0005(4) 0.0000(4)
O3 0.0159(5) 0.0184(5) 0.0240(6) -0.0041(4) 0.0044(4) -0.0017(4)
O4 0.0174(5) 0.0162(5) 0.0236(6) 0.0022(4) -0.0034(4) -0.0002(4)
F1 0.0194(5) 0.0476(7) 0.0402(6) 0.0003(5) 0.0109(4) -0.0018(4)
F2 0.0190(5) 0.0617(8) 0.0548(8) -0.0289(6) -0.0079(5) 0.0006(5)
F3 0.0228(5) 0.0373(6) 0.0586(8) 0.0124(5) 0.0040(5) 0.0109(4)
F4 0.0300(6) 0.0330(6) 0.0518(7) -0.0171(5) 0.0192(5) -0.0024(4)
F5 0.0238(5) 0.0308(5) 0.0432(6) 0.0091(5) 0.0146(4) -0.0003(4)
F6 0.0149(5) 0.0382(6) 0.0469(7) 0.0053(5) -0.0001(4) 0.0025(4)
F7 0.0448(7) 0.0217(5) 0.0461(7) 0.0069(5) -0.0062(5) -0.0048(5)
F8 0.0196(5) 0.0352(6) 0.0761(9) -0.0159(6) 0.0168(5) -0.0090(4)
F9 0.0367(6) 0.0314(5) 0.0324(6) -0.0114(5) 0.0052(5) -0.0107(5)
C20 0.0220(8) 0.0232(8) 0.0366(10) -0.0055(7) -0.0055(7) 0.0019(7)
F10 0.0524(8) 0.0386(7) 0.0665(9) -0.0172(6) -0.0350(7) 0.0039(6)
F11 0.0308(6) 0.0525(8) 0.1053(12) -0.0534(8) -0.0062(7) 0.0086(6)
F12 0.1017(12) 0.0362(7) 0.0695(10) -0.0043(7) 0.0177(9) -0.0351(8)
O99 0.0213(6) 0.0207(5) 0.0168(6) 0.0017(4) 0.0009(4) 0.0009(4)
C1 0.0154(7) 0.0156(7) 0.0184(7) -0.0004(6) 0.0030(6) 0.0006(6)
C2 0.0243(8) 0.0160(7) 0.0234(8) 0.0015(6) 0.0030(6) 0.0015(6)
C3 0.0243(8) 0.0233(8) 0.0211(8) -0.0082(6) 0.0029(6) 0.0036(6)
C4 0.0171(7) 0.0167(7) 0.0195(8) 0.0001(6) 0.0015(6) -0.0020(6)
C5 0.0181(8) 0.0277(9) 0.0297(9) -0.0055(7) 0.0015(7) 0.0004(6)
C6 0.0143(7) 0.0148(7) 0.0161(7) -0.0001(6) 0.0021(5) 0.0000(5)
C7 0.0278(9) 0.0206(8) 0.0178(8) -0.0036(6) 0.0033(6) -0.0024(6)
C8 0.0216(8) 0.0149(7) 0.0288(9) 0.0047(6) 0.0078(6) 0.0046(6)
C9 0.0156(7) 0.0170(7) 0.0178(7) -0.0016(6) -0.0005(6) -0.0025(6)
C10 0.0183(8) 0.0198(8) 0.0329(9) -0.0010(7) 0.0042(7) -0.0004(6)
C11 0.0172(7) 0.0169(7) 0.0178(7) -0.0014(6) 0.0002(6) 0.0013(6)
C12 0.0225(8) 0.0253(8) 0.0236(9) 0.0011(7) -0.0004(7) 0.0057(7)
C13 0.0266(9) 0.0293(9) 0.0249(9) -0.0063(7) 0.0093(7) 0.0049(7)
C14 0.0161(7) 0.0210(8) 0.0180(8) 0.0006(6) 0.0007(6) 0.0005(6)
C15 0.0163(8) 0.0245(8) 0.0295(9) -0.0022(7) 0.0040(6) -0.0009(6)
C16 0.0162(7) 0.0154(7) 0.0186(8) 0.0027(6) 0.0035(6) 0.0003(6)
C17 0.0219(8) 0.0208(8) 0.0210(8) 0.0019(6) 0.0069(6) 0.0014(6)
C18 0.0212(8) 0.0209(8) 0.0252(8) 0.0049(6) -0.0002(6) 0.0066(6)
C19 0.0162(7) 0.0207(8) 0.0173(7) 0.0004(6) 0.0015(6) -0.0002(6)
C50 0.0400(11) 0.0456(12) 0.0386(11) -0.0113(9) -0.0021(9) 0.0056(9)
C51 0.0271(9) 0.0343(10) 0.0339(10) -0.0136(8) 0.0049(8) -0.0098(8)
C52 0.0312(10) 0.0410(11) 0.0361(11) 0.0019(9) -0.0010(8) -0.0001(8)
C53 0.0253(9) 0.0369(10) 0.0391(11) 0.0065(8) 0.0014(8) -0.0102(8)

loop_
_atom_type_symbol
_atom_type_description
_atom_type_scat_dispersion_real
_atom_type_scat_dispersion_imag
_atom_type_scat_source
Si Si 0.0817 0.0704 'International Tables Vol C Tables 4.2.6.8 and 6.1.1.4'
Cl Cl 0.1484 0.1585 'International Tables Vol C Tables 4.2.6.8 and 6.1.1.4'
F F 0.0171 0.0103 'International Tables Vol C Tables 4.2.6.8 and 6.1.1.4'
N N 0.0061 0.0033 'International Tables Vol C Tables 4.2.6.8 and 6.1.1.4'
O O 0.0106 0.0060 'International Tables Vol C Tables 4.2.6.8 and 6.1.1.4'
C C 0.0033 0.0016 'International Tables Vol C Tables 4.2.6.8 and 6.1.1.4'
H H 0.0000 0.0000 'International Tables Vol C Tables 4.2.6.8 and 6.1.1.4'

loop_
_geom_angle_atom_site_label_1
_geom_angle_atom_site_label_2
_geom_angle_atom_site_label_3
_geom_angle
O99 Si1 O2 92.20(5)
O99 Si1 O1 92.71(5)
O2 Si1 O1 175.05(5)
O99 Si1 C6 118.43(6)
O2 Si1 C6 91.95(6)
O1 Si1 C6 86.26(6)
O99 Si1 C1 119.55(6)
O2 Si1 C1 86.47(6)
O1 Si1 C1 90.57(6)
C6 Si1 C1 122.02(7)
O99 Si2 O3 93.39(6)
O99 Si2 O4 92.49(5)
O3 Si2 O4 174.12(6)
O99 Si2 C11 120.42(6)
O3 Si2 C11 91.85(6)
O4 Si2 C11 85.16(6)
O99 Si2 C16 115.32(6)
O3 Si2 C16 86.91(6)
O4 Si2 C16 90.59(6)
C11 Si2 C16 124.21(7)
C4 N1 N2 113.71(12)
N1 N2 C3 104.52(11)
N1 N2 C2 108.54(12)
C3 N2 C2 109.70(12)
N1 N2 C1 114.19(11)
C3 N2 C1 108.81(12)
C2 N2 C1 110.85(11)
C9 N3 N4 113.71(12)
N3 N4 C8 104.51(11)
N3 N4 C7 108.38(11)
C8 N4 C7 109.45(12)
N3 N4 C6 113.96(11)
C8 N4 C6 108.20(11)
C7 N4 C6 112.01(11)
C14 N5 N6 116.14(13)
N5 N6 C13 104.59(12)
N5 N6 C12 106.53(12)
C13 N6 C12 109.16(12)
N5 N6 C11 117.94(11)
C13 N6 C11 108.11(12)
C12 N6 C11 110.16(12)
C19 N7 N8 113.97(12)
N7 N8 C18 104.29(11)
N7 N8 C17 108.32(12)
C18 N8 C17 108.67(12)
N7 N8 C16 114.84(11)
C18 N8 C16 108.83(12)
C17 N8 C16 111.51(12)
C4 O1 Si1 125.85(10)
C9 O2 Si1 124.42(10)
C14 O3 Si2 128.17(10)
C19 O4 Si2 126.94(10)
F11 C20 F10 110.34(16)
F11 C20 F12 106.53(16)
F10 C20 F12 104.59(16)
F11 C20 C19 112.54(14)
F10 C20 C19 114.03(14)
F12 C20 C19 108.20(15)
Si1 O99 Si2 167.22(8)
N2 C1 Si1 118.32(10)
N2 C1 H1A 107.7
Si1 C1 H1A 107.7
N2 C1 H1B 107.7
Si1 C1 H1B 107.7
H1A C1 H1B 107.1
N2 C2 H2A 109.5
N2 C2 H2B 109.5
H2A C2 H2B 109.5
N2 C2 H2C 109.5
H2A C2 H2C 109.5
H2B C2 H2C 109.5
N2 C3 H3A 109.5
N2 C3 H3B 109.5
H3A C3 H3B 109.5
N2 C3 H3C 109.5
H3A C3 H3C 109.5
H3B C3 H3C 109.5
N1 C4 O1 132.21(14)
N1 C4 C5 114.97(13)
O1 C4 C5 112.82(13)
F2 C5 F3 108.01(15)
F2 C5 F1 107.76(14)
F3 C5 F1 107.54(14)
F2 C5 C4 113.49(14)
F3 C5 C4 109.47(13)
F1 C5 C4 110.37(14)
N4 C6 Si1 117.89(10)
N4 C6 H6A 107.8
Si1 C6 H6A 107.8
N4 C6 H6B 107.8
Si1 C6 H6B 107.8
H6A C6 H6B 107.2
N4 C7 H7A 109.5
N4 C7 H7B 109.5
H7A C7 H7B 109.5
N4 C7 H7C 109.5
H7A C7 H7C 109.5
H7B C7 H7C 109.5
N4 C8 H8A 109.5
N4 C8 H8B 109.5
H8A C8 H8B 109.5
N4 C8 H8C 109.5
H8A C8 H8C 109.5
H8B C8 H8C 109.5
N3 C9 O2 131.66(14)
N3 C9 C10 116.21(13)
O2 C9 C10 112.10(13)
F4 C10 F5 107.82(14)
F4 C10 F6 107.71(13)
F5 C10 F6 107.70(13)
F4 C10 C9 110.48(13)
F5 C10 C9 113.44(13)
F6 C10 C9 109.49(14)
N6 C11 Si2 120.10(10)
N6 C11 H11A 107.3
Si2 C11 H11A 107.3
N6 C11 H11B 107.3
Si2 C11 H11B 107.3
H11A C11 H11B 106.9
N6 C12 H12A 109.5
N6 C12 H12B 109.5
H12A C12 H12B 109.5
N6 C12 H12C 109.5
H12A C12 H12C 109.5
H12B C12 H12C 109.5
N6 C13 H13A 109.5
N6 C13 H13B 109.5
H13A C13 H13B 109.5
N6 C13 H13C 109.5
H13A C13 H13C 109.5
H13B C13 H13C 109.5
N5 C14 O3 134.01(15)
N5 C14 C15 115.03(14)
O3 C14 C15 110.95(13)
F7 C15 F8 107.56(14)
F7 C15 F9 107.63(14)
F8 C15 F9 107.14(14)
F7 C15 C14 110.69(13)
F8 C15 C14 113.75(13)
F9 C15 C14 109.83(13)
N8 C16 Si2 117.50(10)
N8 C16 H16A 107.9
Si2 C16 H16A 107.9
N8 C16 H16B 107.9
Si2 C16 H16B 107.9
H16A C16 H16B 107.2
N8 C17 H17A 109.5
N8 C17 H17B 109.5
H17A C17 H17B 109.5
N8 C17 H17C 109.5
H17A C17 H17C 109.5
H17B C17 H17C 109.5
N8 C18 H18A 109.5
N8 C18 H18B 109.5
H18A C18 H18B 109.5
N8 C18 H18C 109.5
H18A C18 H18C 109.5
H18B C18 H18C 109.5
N7 C19 O4 132.20(14)
N7 C19 C20 114.16(13)
O4 C19 C20 113.54(13)
C51 C50 H50A 109.5
C51 C50 H50B 109.5
H50A C50 H50B 109.5
C51 C50 H50C 109.5
H50A C50 H50C 109.5
H50B C50 H50C 109.5
N50 C51 C50 179.3(2)
C53 C52 H52A 109.5
C53 C52 H52B 109.5
H52A C52 H52B 109.5
C53 C52 H52C 109.5
H52A C52 H52C 109.5
H52B C52 H52C 109.5
N51 C53 C52 178.9(2)

loop_
_geom_bond_atom_site_label_1
_geom_bond_atom_site_label_2
_geom_bond_distance
Si1 O99 1.6091(11)
Si1 O2 1.8183(11)
Si1 O1 1.8521(11)
Si1 C6 1.8801(15)
Si1 C1 1.8869(15)
Si2 O99 1.6125(11)
Si2 O3 1.8151(11)
Si2 O4 1.8553(11)
Si2 C11 1.8815(16)
Si2 C16 1.8861(15)
N1 C4 1.281(2)
N1 N2 1.4644(18)
N2 C3 1.5026(19)
N2 C2 1.508(2)
N2 C1 1.5153(19)
N3 C9 1.275(2)
N3 N4 1.4678(17)
N4 C8 1.4993(19)
N4 C7 1.502(2)
N4 C6 1.5141(18)
N5 C14 1.279(2)
N5 N6 1.4635(18)
N6 C13 1.502(2)
N6 C12 1.503(2)
N6 C11 1.521(2)
N7 C19 1.282(2)
N7 N8 1.4638(18)
N8 C18 1.4990(19)
N8 C17 1.503(2)
N8 C16 1.5147(19)
N50 C51 1.137(3)
N51 C53 1.133(3)
O1 C4 1.2920(18)
O2 C9 1.2979(19)
O3 C14 1.2902(19)
O4 C19 1.2918(19)
F1 C5 1.331(2)
F2 C5 1.321(2)
F3 C5 1.329(2)
F4 C10 1.3284(19)
F5 C10 1.3299(19)
F6 C10 1.334(2)
F7 C15 1.325(2)
F8 C15 1.3255(19)
F9 C15 1.334(2)
C20 F11 1.298(2)
C20 F10 1.303(2)
C20 F12 1.340(2)
C20 C19 1.526(2)
C1 H1A 0.9700
C1 H1B 0.9700
C2 H2A 0.9600
C2 H2B 0.9600
C2 H2C 0.9600
C3 H3A 0.9600
C3 H3B 0.9600
C3 H3C 0.9600
C4 C5 1.525(2)
C6 H6A 0.9700
C6 H6B 0.9700
C7 H7A 0.9600
C7 H7B 0.9600
C7 H7C 0.9600
C8 H8A 0.9600
C8 H8B 0.9600
C8 H8C 0.9600
C9 C10 1.524(2)
C11 H11A 0.9700
C11 H11B 0.9700
C12 H12A 0.9600
C12 H12B 0.9600
C12 H12C 0.9600
C13 H13A 0.9600
C13 H13B 0.9600
C13 H13C 0.9600
C14 C15 1.526(2)
C16 H16A 0.9700
C16 H16B 0.9700
C17 H17A 0.9600
C17 H17B 0.9600
C17 H17C 0.9600
C18 H18A 0.9600
C18 H18B 0.9600
C18 H18C 0.9600
C50 C51 1.458(3)
C50 H50A 0.9600
C50 H50B 0.9600
C50 H50C 0.9600
C52 C53 1.448(3)
C52 H52A 0.9600
C52 H52B 0.9600
C52 H52C 0.9600

loop_
_geom_torsion_atom_site_label_1
_geom_torsion_atom_site_label_2
_geom_torsion_atom_site_label_3
_geom_torsion_atom_site_label_4
_geom_torsion
C4 N1 N2 C3 -162.83(13)
C4 N1 N2 C2 80.16(15)
C4 N1 N2 C1 -44.05(18)
C9 N3 N4 C8 -163.11(13)
C9 N3 N4 C7 80.24(15)
C9 N3 N4 C6 -45.21(17)
C14 N5 N6 C13 -148.25(14)
C14 N5 N6 C12 96.21(15)
C14 N5 N6 C11 -28.15(19)
C19 N7 N8 C18 -162.45(14)
C19 N7 N8 C17 81.94(16)
C19 N7 N8 C16 -43.44(18)
O99 Si1 O1 C4 -133.24(12)
O2 Si1 O1 C4 39.5(6)
C6 Si1 O1 C4 108.43(13)
C1 Si1 O1 C4 -13.62(13)
O99 Si1 O2 C9 -138.38(12)
O1 Si1 O2 C9 48.9(6)
C6 Si1 O2 C9 -19.82(13)
C1 Si1 O2 C9 102.14(13)
O99 Si2 O3 C14 -116.19(13)
O4 Si2 O3 C14 63.7(6)
C11 Si2 O3 C14 4.44(14)
C16 Si2 O3 C14 128.61(14)
O99 Si2 O4 C19 -123.02(13)
O3 Si2 O4 C19 57.1(6)
C11 Si2 O4 C19 116.65(13)
C16 Si2 O4 C19 -7.64(13)
O2 Si1 O99 Si2 133.2(4)
O1 Si1 O99 Si2 -47.4(4)
C6 Si1 O99 Si2 39.8(4)
C1 Si1 O99 Si2 -139.6(3)
O3 Si2 O99 Si1 77.2(4)
O4 Si2 O99 Si1 -102.8(4)
C11 Si2 O99 Si1 -16.9(4)
C16 Si2 O99 Si1 165.4(3)
N1 N2 C1 Si1 57.00(15)
C3 N2 C1 Si1 173.32(10)
C2 N2 C1 Si1 -65.97(14)
O99 Si1 C1 N2 67.68(13)
O2 Si1 C1 N2 158.21(11)
O1 Si1 C1 N2 -25.75(11)
C6 Si1 C1 N2 -111.69(11)
N2 N1 C4 O1 0.3(2)
N2 N1 C4 C5 -179.50(13)
Si1 O1 C4 N1 30.9(2)
Si1 O1 C4 C5 -149.30(11)
N1 C4 C5 F2 4.3(2)
O1 C4 C5 F2 -175.53(14)
N1 C4 C5 F3 -116.41(16)
O1 C4 C5 F3 63.73(18)
N1 C4 C5 F1 125.41(15)
O1 C4 C5 F1 -54.45(18)
N3 N4 C6 Si1 54.64(15)
C8 N4 C6 Si1 170.40(10)
C7 N4 C6 Si1 -68.86(14)
O99 Si1 C6 N4 72.48(12)
O2 Si1 C6 N4 -21.09(11)
O1 Si1 C6 N4 163.53(11)
C1 Si1 C6 N4 -108.14(11)
N4 N3 C9 O2 -0.2(2)
N4 N3 C9 C10 -178.05(12)
Si1 O2 C9 N3 36.2(2)
Si1 O2 C9 C10 -145.96(11)
N3 C9 C10 F4 -129.49(15)
O2 C9 C10 F4 52.28(18)
N3 C9 C10 F5 -8.3(2)
O2 C9 C10 F5 173.48(13)
N3 C9 C10 F6 112.05(15)
O2 C9 C10 F6 -66.19(16)
N5 N6 C11 Si2 43.43(17)
C13 N6 C11 Si2 161.68(11)
C12 N6 C11 Si2 -79.11(14)
O99 Si2 C11 N6 67.22(13)
O3 Si2 C11 N6 -27.80(12)
O4 Si2 C11 N6 157.27(12)
C16 Si2 C11 N6 -115.32(12)
N6 N5 C14 O3 1.5(3)
N6 N5 C14 C15 -177.58(13)
Si2 O3 C14 N5 9.3(3)
Si2 O3 C14 C15 -171.61(10)
N5 C14 C15 F7 -113.35(16)
O3 C14 C15 F7 67.35(18)
N5 C14 C15 F8 7.9(2)
O3 C14 C15 F8 -171.42(14)
N5 C14 C15 F9 127.94(15)
O3 C14 C15 F9 -51.36(17)
N7 N8 C16 Si2 58.10(15)
C18 N8 C16 Si2 174.54(10)
C17 N8 C16 Si2 -65.59(14)
O99 Si2 C16 N8 63.89(13)
O3 Si2 C16 N8 156.18(11)
O4 Si2 C16 N8 -29.15(11)
C11 Si2 C16 N8 -113.69(12)
N8 N7 C19 O4 2.1(2)
N8 N7 C19 C20 -173.97(13)
Si2 O4 C19 N7 24.5(3)
Si2 O4 C19 C20 -159.41(11)
F11 C20 C19 N7 -146.10(17)
F10 C20 C19 N7 -19.4(2)
F12 C20 C19 N7 96.46(18)
F11 C20 C19 O4 37.1(2)
F10 C20 C19 O4 163.76(16)
F12 C20 C19 O4 -80.33(18)
